data_1010480
loop_
_publ_author_name
'Powell, H M'
'Ewens, R V G'

_publ_section_title 'The Crystal Structure of Iron Enneacarbonyl'
_journal_coden_ASTM JCSOA9
_journal_name_full 'Journal of the Chemical Society'
_journal_page_first 286
_journal_page_last 292
_journal_volume 1939
_journal_year 1939
_chemical_formula_structural 'Fe2 (C O)9'
_chemical_formula_sum 'C9 Fe2 O9'
_chemical_name_systematic 'Nonacarbonyl diiron'
_space_group_IT_number 176
_space_group_name_Hall '-P 6c'
_space_group_name_H-M_alt 'P 63/m'
_symmetry_cell_setting hexagonal
_symmetry_Int_Tables_number 176
_symmetry_space_group_name_Hall '-P 6c'
_symmetry_space_group_name_H-M 'P 63/m'
_cell_angle_alpha 90
_cell_angle_beta 90
_cell_angle_gamma 120
_cell_formula_units_Z 2
_cell_length_a 6.45
_cell_length_b 6.45
_cell_length_c 15.98
_cell_volume 575.7
_exptl_crystal_density_meas 2.08
_cod_original_formula_sum 'Fe2 C9 O9'
_cod_database_code 1010480

loop_
_symmetry_equiv_pos_as_xyz
x,y,z
-y,x-y,z
y-x,-x,z
-x,-y,1/2+z
y,y-x,1/2+z
x-y,x,1/2+z
-x,-y,-z
y,y-x,-z
x-y,x,-z
x,y,1/2-z
-y,x-y,1/2-z
y-x,-x,1/2-z

loop_
_atom_site_label
_atom_site_type_symbol
_atom_site_symmetry_multiplicity
_atom_site_Wyckoff_symbol
_atom_site_fract_x
_atom_site_fract_y
_atom_site_fract_z
_atom_site_occupancy
_atom_site_attached_hydrogens
_atom_site_calc_flag
Fe1 Fe0 4 f 0.3333 0.6667 0.173 1. 0 d
C1 C2+ 6 h 0.32 0.86 0.25 1. 0 d
O1 O2- 6 h 0.315 0.055 0.25 1. 0 d
C2 C2+ 12 i 0.35 0.43 0.11 1. 0 d
O2 O2- 12 i 0.36 0.285 0.07 1. 0 d

loop_
_atom_type_symbol
_atom_type_oxidation_number
Fe0 0.000
C2+ 2.000
O2- -2.000
